data_9011801
loop_
_publ_author_name
'Hughes, J. M.'
'Bloodaxe, E. S.'
'Kobel, K. D.'
'Drexler, J. W.'

_publ_section_title
;
 The atomic arrangement of ojuelaite, ZnFe(3+)2(AsO4)2(OH)2*4H2O
;
_journal_name_full 'Mineralogical Magazine'
_journal_page_first 519
_journal_page_last 521
_journal_paper_doi 10.1180/minmag.1996.060.400.15
_journal_volume 60
_journal_year 1996
_chemical_compound_source 'Ojuela mine, Mapimi, Mexico'
_chemical_formula_sum 'As2 Fe2 H10 O14 Zn'
_chemical_name_mineral Ojuelaite
_space_group_IT_number 14
_symmetry_space_group_name_Hall '-P 2ybc'
_symmetry_space_group_name_H-M 'P 1 21/c 1'
_cell_angle_alpha 90
_cell_angle_beta 94.36
_cell_angle_gamma 90
_cell_formula_units_Z 2
_cell_length_a 10.237
_cell_length_b 9.662
_cell_length_c 5.562
_cell_volume 548.545
_database_code_amcsd 0014519
_exptl_crystal_density_diffrn 3.396
_cod_original_formula_sum 'Zn Fe2 As2 O14 H10'
_cod_database_code 9011801

loop_
_space_group_symop_operation_xyz
x,y,z
x,1/2-y,1/2+z
-x,1/2+y,1/2-z
-x,-y,-z

loop_
_atom_site_label
_atom_site_fract_x
_atom_site_fract_y
_atom_site_fract_z
_atom_site_U_iso_or_equiv
_atom_site_type_symbol
_atom_site_attached_hydrogens
Zn 0.00000 0.00000 0.00000 0.00912 Zn 0
Fe3+ 0.45554 0.13639 0.33940 0.00431 Fe 0
As 0.29680 0.42866 0.32682 0.00438 As 0
O1 0.39880 0.48600 0.11670 0.00747 O 0
O2 0.35610 0.49000 0.59890 0.00798 O 0
O3 0.14830 0.49260 0.25960 0.01102 O 0
O4 0.29620 0.25450 0.31860 0.00836 O 0
O-H 0.54140 0.23230 0.07820 0.00773 O 1
Wat1 0.12990 -0.09370 0.29160 0.01697 O 2
Wat2 0.04560 0.19300 0.12770 0.01849 O 2

loop_
_cod_changelog_entry_id
_cod_changelog_entry_author
_cod_changelog_entry_date
_cod_changelog_entry_text
1
;cod-tools version 3.8.0
Id: cif_guess_AMCSD_atom_types 9574 2023-05-10 09:00:05Z saulius
;
2023-05-10T18:53:27+03:00
;Derived atom types and hydrogen counts
from atom names that follow the AMCSD naming convention
(Wat == water, O-H == hydroxyl).
;

loop_
_cod_related_entry_id
_cod_related_entry_database
_cod_related_entry_code
1 AMCSD 0014519
